data_1565488
loop_
_publ_author_name
'Chakrabortty, Soumyadeep'
'Konieczny, Katharina'
'M\"uller, Bernd H.'
'Spannenberg, Anke'
'Kamer, Paul C. J.'
'de Vries, Johannes G.'

_publ_section_title
;
 Betti base derived P-stereogenic phosphine-diamidophosphite ligands with
 a single atom spacer and their application in asymmetric catalysis
;
_journal_issue 5
_journal_name_full 'Catalysis Science &amp; Technology'
_journal_page_first 1392
_journal_page_last 1399
_journal_paper_doi 10.1039/D1CY02017J
_journal_volume 12
_journal_year 2022
_chemical_absolute_configuration ad
_chemical_formula_sum 'C43 H44 N2 O P2'
_chemical_formula_weight 666.74
_space_group_crystal_system orthorhombic
_space_group_IT_number 19
_space_group_name_Hall 'P 2ac 2ab'
_space_group_name_H-M_alt 'P 21 21 21'
_atom_sites_solution_hydrogens geom
_audit_creation_method SHELXL-2018/3
_audit_update_record
;
2021-06-24 deposited with the CCDC.	2021-11-15 downloaded from the CCDC.
;
_cell_angle_alpha 90
_cell_angle_beta 90
_cell_angle_gamma 90
_cell_formula_units_Z 4
_cell_length_a 10.0784(3)
_cell_length_b 11.7543(3)
_cell_length_c 30.5885(7)
_cell_measurement_reflns_used 9923
_cell_measurement_temperature 150(2)
_cell_measurement_theta_max 66.62
_cell_measurement_theta_min 4.03
_cell_volume 3623.65(16)
_computing_cell_refinement 'SAINT (Bruker, 2013)'
_computing_data_collection 'APEX2 (Bruker, 2014)'
_computing_data_reduction SAINT
_computing_structure_refinement 'SHELXL-2018/3 (Sheldrick, 2015)'
_computing_structure_solution 'SHELXS-97 (Sheldrick, 2008)'
_diffrn_ambient_temperature 150(2)
_diffrn_detector_area_resol_mean 8.3333
_diffrn_measured_fraction_theta_full 0.999
_diffrn_measured_fraction_theta_max 0.999
_diffrn_measurement_device_type 'Bruker APEX-II CCD'
_diffrn_measurement_method '\f and \w scans'
_diffrn_radiation_monochromator multilayer
_diffrn_radiation_source microfocus
_diffrn_radiation_type CuK\a
_diffrn_radiation_wavelength 1.54178
_diffrn_reflns_av_R_equivalents 0.0251
_diffrn_reflns_av_unetI/netI 0.0211
_diffrn_reflns_Laue_measured_fraction_full 0.999
_diffrn_reflns_Laue_measured_fraction_max 0.999
_diffrn_reflns_limit_h_max 8
_diffrn_reflns_limit_h_min -11
_diffrn_reflns_limit_k_max 13
_diffrn_reflns_limit_k_min -13
_diffrn_reflns_limit_l_max 35
_diffrn_reflns_limit_l_min -36
_diffrn_reflns_number 30024
_diffrn_reflns_point_group_measured_fraction_full 0.997
_diffrn_reflns_point_group_measured_fraction_max 0.997
_diffrn_reflns_theta_full 66.617
_diffrn_reflns_theta_max 66.617
_diffrn_reflns_theta_min 2.889
_exptl_absorpt_coefficient_mu 1.358
_exptl_absorpt_correction_T_max 0.69
_exptl_absorpt_correction_T_min 0.67
_exptl_absorpt_correction_type multi-scan
_exptl_absorpt_process_details 'SADABS (Bruker, 2014)'
_exptl_crystal_colour colourless
_exptl_crystal_density_diffrn 1.222
_exptl_crystal_description block
_exptl_crystal_F_000 1416
_exptl_crystal_size_max 0.322
_exptl_crystal_size_mid 0.316
_exptl_crystal_size_min 0.296
_refine_diff_density_max 0.378
_refine_diff_density_min -0.249
_refine_diff_density_rms 0.052
_refine_ls_abs_structure_details
;
 Flack x determined using 2731 quotients [(I+)-(I-)]/[(I+)+(I-)]
 (Parsons, Flack and Wagner, Acta Cryst. B69 (2013) 249-259).
;
_refine_ls_abs_structure_Flack -0.002(4)
_refine_ls_extinction_method none
_refine_ls_goodness_of_fit_ref 1.058
_refine_ls_hydrogen_treatment constr
_refine_ls_matrix_type full
_refine_ls_number_parameters 438
_refine_ls_number_reflns 6377
_refine_ls_number_restraints 1
_refine_ls_restrained_S_all 1.058
_refine_ls_R_factor_all 0.0247
_refine_ls_R_factor_gt 0.0246
_refine_ls_shift/su_max 0.000
_refine_ls_shift/su_mean 0.000
_refine_ls_structure_factor_coef Fsqd
_refine_ls_weighting_details 'w=1/[\s^2^(Fo^2^)+(0.0407P)^2^+0.4636P] where P=(Fo^2^+2Fc^2^)/3'
_refine_ls_weighting_scheme calc
_refine_ls_wR_factor_gt 0.0645
_refine_ls_wR_factor_ref 0.0646
_reflns_Friedel_coverage 0.765
_reflns_Friedel_fraction_full 0.994
_reflns_Friedel_fraction_max 0.994
_reflns_number_gt 6344
_reflns_number_total 6377
_reflns_threshold_expression 'I > 2\s(I)'
_cod_data_source_file d1cy02017j2.cif
_cod_data_source_block AX1934_Cu
_cod_depositor_comments 'Adding full bibliography for 1565488.cif.'
_cod_database_code 1565488
_shelx_shelxl_version_number 2018/3
_shelx_space_group_comment
;
The symmetry employed for this shelxl refinement is uniquely defined
by the following loop, which should always be used as a source of
symmetry information in preference to the above space-group names.
They are only intended as comments.
;

loop_
_space_group_symop_operation_xyz
'x, y, z'
'x+1/2, -y+1/2, -z'
'-x, y+1/2, -z+1/2'
'-x+1/2, -y, z+1/2'

loop_
_atom_site_label
_atom_site_type_symbol
_atom_site_fract_x
_atom_site_fract_y
_atom_site_fract_z
_atom_site_U_iso_or_equiv
_atom_site_adp_type
_atom_site_occupancy
_atom_site_site_symmetry_order
_atom_site_calc_flag
_atom_site_refinement_flags_posn
_atom_site_refinement_flags_adp
_atom_site_refinement_flags_occupancy
_atom_site_disorder_assembly
_atom_site_disorder_group
C1 C 0.52223(17) 0.55431(15) 0.12658(6) 0.0258(4) Uani 1 1 d . . . . .
H1 H 0.521250 0.542587 0.158958 0.031 Uiso 1 1 calc R U . . .
C2 C 0.63731(19) 0.48287(17) 0.10922(7) 0.0368(4) Uani 1 1 d . . . . .
H2A H 0.621997 0.402602 0.116252 0.055 Uiso 1 1 calc R U . . .
H2B H 0.720261 0.508177 0.122816 0.055 Uiso 1 1 calc R U . . .
H2C H 0.643531 0.492001 0.077436 0.055 Uiso 1 1 calc R U . . .
C3 C 0.53790(17) 0.68177(15) 0.11957(6) 0.0248(3) Uani 1 1 d . . . . .
C4 C 0.45654(19) 0.75622(17) 0.14315(6) 0.0305(4) Uani 1 1 d . . . . .
H4 H 0.394540 0.726408 0.163546 0.037 Uiso 1 1 calc R U . . .
C5 C 0.4652(2) 0.87279(17) 0.13714(7) 0.0373(4) Uani 1 1 d . . . . .
H5 H 0.409067 0.922188 0.153340 0.045 Uiso 1 1 calc R U . . .
C6 C 0.5553(2) 0.91763(17) 0.10760(7) 0.0387(5) Uani 1 1 d . . . . .
H6 H 0.561201 0.997580 0.103473 0.046 Uiso 1 1 calc R U . . .
C7 C 0.6367(2) 0.84509(18) 0.08415(7) 0.0374(4) Uani 1 1 d . . . . .
H7 H 0.698482 0.875360 0.063776 0.045 Uiso 1 1 calc R U . . .
C8 C 0.62847(19) 0.72821(17) 0.09025(6) 0.0313(4) Uani 1 1 d . . . . .
H8 H 0.685491 0.679293 0.074184 0.038 Uiso 1 1 calc R U . . .
C9 C 0.23600(19) 0.26505(15) 0.11738(5) 0.0282(4) Uani 1 1 d . . . . .
H9 H 0.219136 0.316590 0.091973 0.034 Uiso 1 1 calc R U . . .
C10 C 0.3555(2) 0.19214(17) 0.10564(7) 0.0399(5) Uani 1 1 d . . . . .
H10A H 0.431646 0.241371 0.099393 0.060 Uiso 1 1 calc R U . . .
H10B H 0.334928 0.146228 0.079772 0.060 Uiso 1 1 calc R U . . .
H10C H 0.376916 0.141836 0.130200 0.060 Uiso 1 1 calc R U . . .
C11 C 0.1084(2) 0.19904(16) 0.12552(6) 0.0335(4) Uani 1 1 d . . . . .
C12 C 0.1088(3) 0.08412(18) 0.13613(7) 0.0457(6) Uani 1 1 d . . . . .
H12 H 0.190084 0.043206 0.136752 0.055 Uiso 1 1 calc R U . . .
C13 C -0.0096(3) 0.0289(2) 0.14585(8) 0.0590(8) Uani 1 1 d D . . . .
H13 H -0.008475 -0.049410 0.153528 0.071 Uiso 1 1 calc R U . . .
C14 C -0.1282(3) 0.0865(2) 0.14446(8) 0.0607(8) Uani 1 1 d D . . . .
H14 H -0.208866 0.048110 0.150862 0.073 Uiso 1 1 calc R U . . .
C15 C -0.1294(3) 0.2009(3) 0.13365(8) 0.0603(8) Uani 1 1 d D . . . .
H15 H -0.210931 0.241349 0.132730 0.072 Uiso 1 1 calc R U . . .
C16 C -0.0114(2) 0.2563(2) 0.12417(7) 0.0441(5) Uani 1 1 d . . . . .
H16 H -0.012876 0.334747 0.116636 0.053 Uiso 1 1 calc R U . . .
C17 C 0.17755(17) 0.31288(16) 0.24687(6) 0.0254(4) Uani 1 1 d . . . . .
C18 C 0.24163(19) 0.29148(19) 0.29168(6) 0.0344(4) Uani 1 1 d . . . . .
H18A H 0.311132 0.348215 0.296855 0.052 Uiso 1 1 calc R U . . .
H18B H 0.280687 0.215143 0.292200 0.052 Uiso 1 1 calc R U . . .
H18C H 0.173963 0.297442 0.314573 0.052 Uiso 1 1 calc R U . . .
C19 C 0.06112(19) 0.2294(2) 0.24215(6) 0.0364(4) Uani 1 1 d . . . . .
H19A H -0.002404 0.241879 0.265930 0.055 Uiso 1 1 calc R U . . .
H19B H 0.094487 0.151140 0.243520 0.055 Uiso 1 1 calc R U . . .
H19C H 0.017022 0.241835 0.214005 0.055 Uiso 1 1 calc R U . . .
C20 C 0.1243(2) 0.43410(18) 0.24401(7) 0.0367(5) Uani 1 1 d . . . . .
H20A H 0.058664 0.446360 0.267188 0.055 Uiso 1 1 calc R U . . .
H20B H 0.082316 0.445734 0.215454 0.055 Uiso 1 1 calc R U . . .
H20C H 0.197558 0.488106 0.247553 0.055 Uiso 1 1 calc R U . . .
C21 C 0.46238(18) 0.32499(15) 0.22181(6) 0.0261(4) Uani 1 1 d . . . . .
C22 C 0.48992(19) 0.43291(16) 0.23858(6) 0.0293(4) Uani 1 1 d . . . . .
H22 H 0.420279 0.486835 0.241529 0.035 Uiso 1 1 calc R U . . .
C23 C 0.6178(2) 0.46231(18) 0.25098(7) 0.0365(4) Uani 1 1 d . . . . .
H23 H 0.635376 0.536432 0.261923 0.044 Uiso 1 1 calc R U . . .
C24 C 0.7197(2) 0.3842(2) 0.24747(9) 0.0488(5) Uani 1 1 d . . . . .
H24 H 0.807055 0.404439 0.256179 0.059 Uiso 1 1 calc R U . . .
C25 C 0.6943(2) 0.2771(2) 0.23133(10) 0.0536(6) Uani 1 1 d . . . . .
H25 H 0.764261 0.223276 0.228855 0.064 Uiso 1 1 calc R U . . .
C26 C 0.5669(2) 0.24780(18) 0.21871(7) 0.0389(5) Uani 1 1 d . . . . .
H26 H 0.550373 0.173558 0.207715 0.047 Uiso 1 1 calc R U . . .
C27 C 0.34766(17) 0.55561(14) 0.06729(6) 0.0231(3) Uani 1 1 d . . . . .
H27 H 0.424267 0.598257 0.054512 0.028 Uiso 1 1 calc R U . . .
C28 C 0.30960(18) 0.46338(14) 0.03413(5) 0.0248(3) Uani 1 1 d . . . . .
C29 C 0.1863(2) 0.46257(16) 0.01369(6) 0.0326(4) Uani 1 1 d . . . . .
H29 H 0.122275 0.518785 0.020978 0.039 Uiso 1 1 calc R U . . .
C30 C 0.1559(2) 0.37981(19) -0.01744(7) 0.0414(5) Uani 1 1 d . . . . .
H30 H 0.070994 0.379441 -0.030910 0.050 Uiso 1 1 calc R U . . .
C31 C 0.2480(3) 0.29887(18) -0.02873(6) 0.0427(5) Uani 1 1 d . . . . .
H31 H 0.226867 0.242441 -0.049845 0.051 Uiso 1 1 calc R U . . .
C32 C 0.3716(3) 0.29996(18) -0.00924(7) 0.0418(5) Uani 1 1 d . . . . .
H32 H 0.436118 0.244856 -0.017255 0.050 Uiso 1 1 calc R U . . .
C33 C 0.4016(2) 0.38140(17) 0.02203(6) 0.0328(4) Uani 1 1 d . . . . .
H33 H 0.486657 0.381064 0.035406 0.039 Uiso 1 1 calc R U . . .
C34 C 0.13652(18) 0.61041(14) 0.10187(6) 0.0249(3) Uani 1 1 d . . . . .
C35 C 0.23642(17) 0.64101(14) 0.07366(5) 0.0237(3) Uani 1 1 d . . . . .
C36 C 0.22850(18) 0.74765(14) 0.05163(5) 0.0258(4) Uani 1 1 d . . . . .
C37 C 0.32846(19) 0.78778(17) 0.02283(6) 0.0318(4) Uani 1 1 d . . . . .
H37 H 0.402179 0.740572 0.016082 0.038 Uiso 1 1 calc R U . . .
C38 C 0.3195(2) 0.89455(18) 0.00460(7) 0.0386(5) Uani 1 1 d . . . . .
H38 H 0.388149 0.921136 -0.014055 0.046 Uiso 1 1 calc R U . . .
C39 C 0.2096(3) 0.96461(16) 0.01331(7) 0.0402(5) Uani 1 1 d . . . . .
H39 H 0.205625 1.038812 0.001073 0.048 Uiso 1 1 calc R U . . .
C40 C 0.1083(2) 0.92665(17) 0.03931(7) 0.0382(5) Uani 1 1 d . . . . .
H40 H 0.033117 0.973704 0.044172 0.046 Uiso 1 1 calc R U . . .
C41 C 0.1148(2) 0.81776(16) 0.05903(6) 0.0304(4) Uani 1 1 d . . . . .
C42 C 0.0123(2) 0.77868(17) 0.08683(6) 0.0336(4) Uani 1 1 d . . . . .
H42 H -0.065200 0.823714 0.090521 0.040 Uiso 1 1 calc R U . . .
C43 C 0.02256(19) 0.67756(16) 0.10843(6) 0.0304(4) Uani 1 1 d . . . . .
H43 H -0.045904 0.652885 0.127553 0.036 Uiso 1 1 calc R U . . .
N1 N 0.39255(14) 0.51051(12) 0.11022(4) 0.0235(3) Uani 1 1 d . . . . .
N2 N 0.26541(15) 0.33967(12) 0.15610(4) 0.0237(3) Uani 1 1 d . . . . .
O1 O 0.14443(12) 0.50716(10) 0.12343(4) 0.0263(3) Uani 1 1 d . . . . .
P1 P 0.28398(4) 0.48176(3) 0.15169(2) 0.02168(11) Uani 1 1 d . . . . .
P2 P 0.30099(4) 0.26781(3) 0.20417(2) 0.02172(10) Uani 1 1 d . . . . .

loop_
_atom_site_aniso_label
_atom_site_aniso_U_11
_atom_site_aniso_U_22
_atom_site_aniso_U_33
_atom_site_aniso_U_23
_atom_site_aniso_U_13
_atom_site_aniso_U_12
C1 0.0215(8) 0.0309(9) 0.0251(8) 0.0041(7) -0.0025(7) -0.0004(7)
C2 0.0246(9) 0.0336(10) 0.0522(12) 0.0047(9) -0.0017(8) 0.0061(8)
C3 0.0209(8) 0.0299(9) 0.0235(8) 0.0011(7) -0.0061(7) -0.0016(7)
C4 0.0267(8) 0.0373(10) 0.0274(8) -0.0020(8) -0.0024(7) -0.0014(7)
C5 0.0385(11) 0.0336(10) 0.0399(10) -0.0075(8) -0.0078(9) 0.0045(8)
C6 0.0394(11) 0.0298(9) 0.0468(11) 0.0020(9) -0.0147(9) -0.0028(8)
C7 0.0312(10) 0.0383(10) 0.0428(11) 0.0111(9) -0.0047(8) -0.0086(8)
C8 0.0257(9) 0.0359(9) 0.0324(9) 0.0035(8) 0.0003(7) -0.0006(8)
C9 0.0389(10) 0.0255(8) 0.0204(7) -0.0017(7) 0.0011(7) -0.0036(7)
C10 0.0550(13) 0.0310(10) 0.0337(10) -0.0031(8) 0.0127(9) 0.0044(9)
C11 0.0496(12) 0.0331(10) 0.0177(8) -0.0020(7) -0.0017(8) -0.0133(9)
C12 0.0705(15) 0.0322(10) 0.0344(10) -0.0073(8) 0.0170(10) -0.0141(10)
C13 0.096(2) 0.0445(13) 0.0369(12) -0.0092(10) 0.0156(13) -0.0361(14)
C14 0.0666(17) 0.0827(19) 0.0328(11) 0.0026(12) -0.0065(11) -0.0480(16)
C15 0.0425(13) 0.093(2) 0.0453(13) 0.0212(13) -0.0180(11) -0.0265(14)
C16 0.0415(12) 0.0559(13) 0.0349(10) 0.0142(10) -0.0140(9) -0.0155(10)
C17 0.0205(8) 0.0327(9) 0.0229(8) 0.0009(7) 0.0007(6) -0.0002(7)
C18 0.0287(9) 0.0505(11) 0.0240(8) 0.0031(8) -0.0005(7) 0.0006(8)
C19 0.0250(9) 0.0510(12) 0.0333(10) -0.0034(9) 0.0034(7) -0.0083(9)
C20 0.0361(11) 0.0401(11) 0.0340(10) 0.0022(8) 0.0115(8) 0.0095(9)
C21 0.0222(8) 0.0302(9) 0.0260(8) 0.0042(7) 0.0020(7) -0.0002(7)
C22 0.0274(9) 0.0310(9) 0.0295(9) -0.0001(7) -0.0017(7) -0.0008(8)
C23 0.0333(11) 0.0392(11) 0.0371(10) -0.0002(8) -0.0021(8) -0.0096(9)
C24 0.0224(10) 0.0580(13) 0.0661(14) -0.0042(11) -0.0013(10) -0.0072(10)
C25 0.0229(10) 0.0549(13) 0.0831(17) -0.0100(12) -0.0008(11) 0.0075(10)
C26 0.0255(9) 0.0367(11) 0.0547(12) -0.0038(10) 0.0026(8) 0.0021(8)
C27 0.0232(8) 0.0240(8) 0.0221(8) 0.0037(6) -0.0002(6) -0.0007(7)
C28 0.0284(9) 0.0255(8) 0.0204(7) 0.0041(6) 0.0029(7) -0.0043(7)
C29 0.0331(10) 0.0336(9) 0.0312(9) -0.0013(8) -0.0042(8) -0.0021(8)
C30 0.0460(12) 0.0448(12) 0.0334(10) -0.0017(9) -0.0094(9) -0.0113(9)
C31 0.0648(15) 0.0356(10) 0.0278(9) -0.0050(8) -0.0008(9) -0.0111(10)
C32 0.0555(14) 0.0367(11) 0.0332(10) -0.0062(8) 0.0087(10) 0.0030(10)
C33 0.0343(10) 0.0345(10) 0.0295(9) -0.0015(7) 0.0033(8) 0.0006(8)
C34 0.0249(8) 0.0228(8) 0.0269(8) 0.0003(7) -0.0031(7) 0.0011(7)
C35 0.0240(8) 0.0240(8) 0.0232(7) -0.0005(6) -0.0040(6) -0.0006(6)
C36 0.0299(9) 0.0243(8) 0.0231(7) -0.0001(6) -0.0083(7) -0.0018(7)
C37 0.0317(10) 0.0339(10) 0.0299(9) 0.0058(7) -0.0075(7) -0.0042(8)
C38 0.0452(12) 0.0362(10) 0.0343(10) 0.0123(8) -0.0117(9) -0.0100(9)
C39 0.0610(13) 0.0259(9) 0.0338(10) 0.0077(7) -0.0160(10) -0.0021(10)
C40 0.0542(12) 0.0277(9) 0.0326(10) -0.0002(8) -0.0118(9) 0.0084(9)
C41 0.0381(10) 0.0263(8) 0.0269(9) -0.0024(7) -0.0098(8) 0.0042(8)
C42 0.0327(10) 0.0321(9) 0.0360(10) -0.0031(8) -0.0050(8) 0.0107(8)
C43 0.0268(9) 0.0329(9) 0.0315(9) -0.0012(7) -0.0001(7) 0.0030(8)
N1 0.0221(7) 0.0253(7) 0.0230(7) 0.0028(6) -0.0006(5) -0.0003(6)
N2 0.0289(7) 0.0212(6) 0.0209(6) -0.0001(5) 0.0006(6) -0.0010(6)
O1 0.0219(6) 0.0258(6) 0.0312(6) 0.0054(5) 0.0010(5) 0.0002(5)
P1 0.0230(2) 0.02017(19) 0.02186(19) 0.00105(15) 0.00136(16) -0.00012(16)
P2 0.0209(2) 0.02163(19) 0.02262(19) 0.00216(15) 0.00048(15) 0.00038(16)

loop_
_atom_type_symbol
_atom_type_description
_atom_type_scat_dispersion_real
_atom_type_scat_dispersion_imag
_atom_type_scat_source
C C 0.0181 0.0091 'International Tables Vol C Tables 4.2.6.8 and 6.1.1.4'
H H 0.0000 0.0000 'International Tables Vol C Tables 4.2.6.8 and 6.1.1.4'
N N 0.0311 0.0180 'International Tables Vol C Tables 4.2.6.8 and 6.1.1.4'
O O 0.0492 0.0322 'International Tables Vol C Tables 4.2.6.8 and 6.1.1.4'
P P 0.2955 0.4335 'International Tables Vol C Tables 4.2.6.8 and 6.1.1.4'

loop_
_geom_angle_atom_site_label_1
_geom_angle_atom_site_label_2
_geom_angle_atom_site_label_3
_geom_angle
_geom_angle_site_symmetry_1
_geom_angle_site_symmetry_3
_geom_angle_publ_flag
N1 C1 C3 112.56(14) . . ?
N1 C1 C2 111.04(15) . . ?
C3 C1 C2 114.43(15) . . ?
N1 C1 H1 106.0 . . ?
C3 C1 H1 106.0 . . ?
C2 C1 H1 106.0 . . ?
C1 C2 H2A 109.5 . . ?
C1 C2 H2B 109.5 . . ?
H2A C2 H2B 109.5 . . ?
C1 C2 H2C 109.5 . . ?
H2A C2 H2C 109.5 . . ?
H2B C2 H2C 109.5 . . ?
C8 C3 C4 118.12(17) . . ?
C8 C3 C1 123.04(17) . . ?
C4 C3 C1 118.83(16) . . ?
C5 C4 C3 120.89(18) . . ?
C5 C4 H4 119.6 . . ?
C3 C4 H4 119.6 . . ?
C4 C5 C6 120.27(19) . . ?
C4 C5 H5 119.9 . . ?
C6 C5 H5 119.9 . . ?
C7 C6 C5 119.50(19) . . ?
C7 C6 H6 120.3 . . ?
C5 C6 H6 120.3 . . ?
C6 C7 C8 120.29(19) . . ?
C6 C7 H7 119.9 . . ?
C8 C7 H7 119.9 . . ?
C7 C8 C3 120.93(19) . . ?
C7 C8 H8 119.5 . . ?
C3 C8 H8 119.5 . . ?
N2 C9 C10 111.01(16) . . ?
N2 C9 C11 109.58(14) . . ?
C10 C9 C11 114.84(16) . . ?
N2 C9 H9 107.0 . . ?
C10 C9 H9 107.0 . . ?
C11 C9 H9 107.0 . . ?
C9 C10 H10A 109.5 . . ?
C9 C10 H10B 109.5 . . ?
H10A C10 H10B 109.5 . . ?
C9 C10 H10C 109.5 . . ?
H10A C10 H10C 109.5 . . ?
H10B C10 H10C 109.5 . . ?
C16 C11 C12 118.9(2) . . ?
C16 C11 C9 118.96(17) . . ?
C12 C11 C9 122.1(2) . . ?
C11 C12 C13 120.1(3) . . ?
C11 C12 H12 120.0 . . ?
C13 C12 H12 120.0 . . ?
C14 C13 C12 120.6(2) . . ?
C14 C13 H13 119.7 . . ?
C12 C13 H13 119.7 . . ?
C13 C14 C15 119.5(2) . . ?
C13 C14 H14 120.2 . . ?
C15 C14 H14 120.2 . . ?
C14 C15 C16 120.0(3) . . ?
C14 C15 H15 120.0 . . ?
C16 C15 H15 120.0 . . ?
C11 C16 C15 120.9(2) . . ?
C11 C16 H16 119.6 . . ?
C15 C16 H16 119.6 . . ?
C20 C17 C18 110.62(16) . . ?
C20 C17 C19 108.81(16) . . ?
C18 C17 C19 107.48(15) . . ?
C20 C17 P2 117.15(13) . . ?
C18 C17 P2 107.19(12) . . ?
C19 C17 P2 105.08(12) . . ?
C17 C18 H18A 109.5 . . ?
C17 C18 H18B 109.5 . . ?
H18A C18 H18B 109.5 . . ?
C17 C18 H18C 109.5 . . ?
H18A C18 H18C 109.5 . . ?
H18B C18 H18C 109.5 . . ?
C17 C19 H19A 109.5 . . ?
C17 C19 H19B 109.5 . . ?
H19A C19 H19B 109.5 . . ?
C17 C19 H19C 109.5 . . ?
H19A C19 H19C 109.5 . . ?
H19B C19 H19C 109.5 . . ?
C17 C20 H20A 109.5 . . ?
C17 C20 H20B 109.5 . . ?
H20A C20 H20B 109.5 . . ?
C17 C20 H20C 109.5 . . ?
H20A C20 H20C 109.5 . . ?
H20B C20 H20C 109.5 . . ?
C26 C21 C22 117.80(17) . . ?
C26 C21 P2 114.22(14) . . ?
C22 C21 P2 127.96(14) . . ?
C23 C22 C21 120.76(18) . . ?
C23 C22 H22 119.6 . . ?
C21 C22 H22 119.6 . . ?
C24 C23 C22 120.3(2) . . ?
C24 C23 H23 119.9 . . ?
C22 C23 H23 119.9 . . ?
C25 C24 C23 119.8(2) . . ?
C25 C24 H24 120.1 . . ?
C23 C24 H24 120.1 . . ?
C24 C25 C26 120.0(2) . . ?
C24 C25 H25 120.0 . . ?
C26 C25 H25 120.0 . . ?
C25 C26 C21 121.4(2) . . ?
C25 C26 H26 119.3 . . ?
C21 C26 H26 119.3 . . ?
N1 C27 C35 110.32(14) . . ?
N1 C27 C28 114.10(13) . . ?
C35 C27 C28 111.58(14) . . ?
N1 C27 H27 106.8 . . ?
C35 C27 H27 106.8 . . ?
C28 C27 H27 106.8 . . ?
C33 C28 C29 118.18(17) . . ?
C33 C28 C27 120.02(16) . . ?
C29 C28 C27 121.71(16) . . ?
C28 C29 C30 120.49(19) . . ?
C28 C29 H29 119.8 . . ?
C30 C29 H29 119.8 . . ?
C31 C30 C29 120.4(2) . . ?
C31 C30 H30 119.8 . . ?
C29 C30 H30 119.8 . . ?
C30 C31 C32 119.64(19) . . ?
C30 C31 H31 120.2 . . ?
C32 C31 H31 120.2 . . ?
C31 C32 C33 120.1(2) . . ?
C31 C32 H32 120.0 . . ?
C33 C32 H32 120.0 . . ?
C32 C33 C28 121.2(2) . . ?
C32 C33 H33 119.4 . . ?
C28 C33 H33 119.4 . . ?
C35 C34 O1 119.13(15) . . ?
C35 C34 C43 122.72(16) . . ?
O1 C34 C43 118.09(16) . . ?
C34 C35 C36 119.09(16) . . ?
C34 C35 C27 116.68(15) . . ?
C36 C35 C27 124.22(16) . . ?
C37 C36 C35 123.10(17) . . ?
C37 C36 C41 118.42(16) . . ?
C35 C36 C41 118.48(16) . . ?
C38 C37 C36 120.52(19) . . ?
C38 C37 H37 119.7 . . ?
C36 C37 H37 119.7 . . ?
C37 C38 C39 120.6(2) . . ?
C37 C38 H38 119.7 . . ?
C39 C38 H38 119.7 . . ?
C40 C39 C38 120.44(17) . . ?
C40 C39 H39 119.8 . . ?
C38 C39 H39 119.8 . . ?
C39 C40 C41 120.5(2) . . ?
C39 C40 H40 119.7 . . ?
C41 C40 H40 119.7 . . ?
C42 C41 C40 121.06(19) . . ?
C42 C41 C36 119.57(17) . . ?
C40 C41 C36 119.35(19) . . ?
C43 C42 C41 121.24(17) . . ?
C43 C42 H42 119.4 . . ?
C41 C42 H42 119.4 . . ?
C42 C43 C34 118.79(18) . . ?
C42 C43 H43 120.6 . . ?
C34 C43 H43 120.6 . . ?
C27 N1 C1 116.11(13) . . ?
C27 N1 P1 122.10(11) . . ?
C1 N1 P1 112.35(11) . . ?
C9 N2 P1 122.47(11) . . ?
C9 N2 P2 115.14(11) . . ?
P1 N2 P2 121.84(8) . . ?
C34 O1 P1 116.75(11) . . ?
O1 P1 N2 97.15(7) . . ?
O1 P1 N1 96.84(6) . . ?
N2 P1 N1 109.05(7) . . ?
N2 P2 C21 104.69(7) . . ?
N2 P2 C17 108.37(7) . . ?
C21 P2 C17 106.15(8) . . ?

loop_
_geom_bond_atom_site_label_1
_geom_bond_atom_site_label_2
_geom_bond_distance
_geom_bond_site_symmetry_2
_geom_bond_publ_flag
C1 N1 1.491(2) . ?
C1 C3 1.522(2) . ?
C1 C2 1.527(3) . ?
C1 H1 1.0000 . ?
C2 H2A 0.9800 . ?
C2 H2B 0.9800 . ?
C2 H2C 0.9800 . ?
C3 C8 1.391(3) . ?
C3 C4 1.399(3) . ?
C4 C5 1.385(3) . ?
C4 H4 0.9500 . ?
C5 C6 1.386(3) . ?
C5 H5 0.9500 . ?
C6 C7 1.384(3) . ?
C6 H6 0.9500 . ?
C7 C8 1.389(3) . ?
C7 H7 0.9500 . ?
C8 H8 0.9500 . ?
C9 N2 1.503(2) . ?
C9 C10 1.521(3) . ?
C9 C11 1.522(3) . ?
C9 H9 1.0000 . ?
C10 H10A 0.9800 . ?
C10 H10B 0.9800 . ?
C10 H10C 0.9800 . ?
C11 C16 1.383(3) . ?
C11 C12 1.389(3) . ?
C12 C13 1.391(4) . ?
C12 H12 0.9500 . ?
C13 C14 1.375(4) . ?
C13 H13 0.9500 . ?
C14 C15 1.385(4) . ?
C14 H14 0.9500 . ?
C15 C16 1.387(3) . ?
C15 H15 0.9500 . ?
C16 H16 0.9500 . ?
C17 C20 1.525(3) . ?
C17 C18 1.536(2) . ?
C17 C19 1.537(3) . ?
C17 P2 1.8800(18) . ?
C18 H18A 0.9800 . ?
C18 H18B 0.9800 . ?
C18 H18C 0.9800 . ?
C19 H19A 0.9800 . ?
C19 H19B 0.9800 . ?
C19 H19C 0.9800 . ?
C20 H20A 0.9800 . ?
C20 H20B 0.9800 . ?
C20 H20C 0.9800 . ?
C21 C26 1.393(3) . ?
C21 C22 1.396(3) . ?
C21 P2 1.8408(18) . ?
C22 C23 1.387(3) . ?
C22 H22 0.9500 . ?
C23 C24 1.381(3) . ?
C23 H23 0.9500 . ?
C24 C25 1.377(4) . ?
C24 H24 0.9500 . ?
C25 C26 1.385(3) . ?
C25 H25 0.9500 . ?
C26 H26 0.9500 . ?
C27 N1 1.487(2) . ?
C27 C35 1.517(2) . ?
C27 C28 1.533(2) . ?
C27 H27 1.0000 . ?
C28 C33 1.387(3) . ?
C28 C29 1.391(3) . ?
C29 C30 1.395(3) . ?
C29 H29 0.9500 . ?
C30 C31 1.374(3) . ?
C30 H30 0.9500 . ?
C31 C32 1.381(4) . ?
C31 H31 0.9500 . ?
C32 C33 1.387(3) . ?
C32 H32 0.9500 . ?
C33 H33 0.9500 . ?
C34 C35 1.374(3) . ?
C34 O1 1.384(2) . ?
C34 C43 1.408(3) . ?
C35 C36 1.425(2) . ?
C36 C37 1.419(3) . ?
C36 C41 1.430(3) . ?
C37 C38 1.376(3) . ?
C37 H37 0.9500 . ?
C38 C39 1.405(3) . ?
C38 H38 0.9500 . ?
C39 C40 1.369(3) . ?
C39 H39 0.9500 . ?
C40 C41 1.416(3) . ?
C40 H40 0.9500 . ?
C41 C42 1.415(3) . ?
C42 C43 1.364(3) . ?
C42 H42 0.9500 . ?
C43 H43 0.9500 . ?
N1 P1 1.7091(14) . ?
N2 P1 1.6860(14) . ?
N2 P2 1.7333(14) . ?
O1 P1 1.6777(12) . ?

loop_
_geom_torsion_atom_site_label_1
_geom_torsion_atom_site_label_2
_geom_torsion_atom_site_label_3
_geom_torsion_atom_site_label_4
_geom_torsion
_geom_torsion_site_symmetry_1
_geom_torsion_site_symmetry_2
_geom_torsion_site_symmetry_3
_geom_torsion_site_symmetry_4
_geom_torsion_publ_flag
N1 C1 C3 C8 -111.60(19) . . . . ?
C2 C1 C3 C8 16.4(2) . . . . ?
N1 C1 C3 C4 67.5(2) . . . . ?
C2 C1 C3 C4 -164.51(16) . . . . ?
C8 C3 C4 C5 0.6(3) . . . . ?
C1 C3 C4 C5 -178.55(17) . . . . ?
C3 C4 C5 C6 -0.2(3) . . . . ?
C4 C5 C6 C7 0.0(3) . . . . ?
C5 C6 C7 C8 -0.2(3) . . . . ?
C6 C7 C8 C3 0.6(3) . . . . ?
C4 C3 C8 C7 -0.8(3) . . . . ?
C1 C3 C8 C7 178.28(17) . . . . ?
N2 C9 C11 C16 72.3(2) . . . . ?
C10 C9 C11 C16 -161.96(18) . . . . ?
N2 C9 C11 C12 -104.85(19) . . . . ?
C10 C9 C11 C12 20.9(3) . . . . ?
C16 C11 C12 C13 -1.0(3) . . . . ?
C9 C11 C12 C13 176.14(19) . . . . ?
C11 C12 C13 C14 1.0(3) . . . . ?
C12 C13 C14 C15 -0.6(4) . . . . ?
C13 C14 C15 C16 0.3(4) . . . . ?
C12 C11 C16 C15 0.7(3) . . . . ?
C9 C11 C16 C15 -176.6(2) . . . . ?
C14 C15 C16 C11 -0.3(4) . . . . ?
C26 C21 C22 C23 1.1(3) . . . . ?
P2 C21 C22 C23 179.11(15) . . . . ?
C21 C22 C23 C24 -1.0(3) . . . . ?
C22 C23 C24 C25 0.4(4) . . . . ?
C23 C24 C25 C26 -0.1(4) . . . . ?
C24 C25 C26 C21 0.2(4) . . . . ?
C22 C21 C26 C25 -0.7(3) . . . . ?
P2 C21 C26 C25 -179.0(2) . . . . ?
N1 C27 C28 C33 -57.9(2) . . . . ?
C35 C27 C28 C33 176.20(15) . . . . ?
N1 C27 C28 C29 125.57(17) . . . . ?
C35 C27 C28 C29 -0.3(2) . . . . ?
C33 C28 C29 C30 1.3(3) . . . . ?
C27 C28 C29 C30 177.85(17) . . . . ?
C28 C29 C30 C31 -0.8(3) . . . . ?
C29 C30 C31 C32 -0.3(3) . . . . ?
C30 C31 C32 C33 0.9(3) . . . . ?
C31 C32 C33 C28 -0.5(3) . . . . ?
C29 C28 C33 C32 -0.6(3) . . . . ?
C27 C28 C33 C32 -177.26(18) . . . . ?
O1 C34 C35 C36 -179.69(14) . . . . ?
C43 C34 C35 C36 3.2(3) . . . . ?
O1 C34 C35 C27 1.8(2) . . . . ?
C43 C34 C35 C27 -175.24(16) . . . . ?
N1 C27 C35 C34 -46.1(2) . . . . ?
C28 C27 C35 C34 81.82(19) . . . . ?
N1 C27 C35 C36 135.49(16) . . . . ?
C28 C27 C35 C36 -96.58(19) . . . . ?
C34 C35 C36 C37 178.29(16) . . . . ?
C27 C35 C36 C37 -3.3(3) . . . . ?
C34 C35 C36 C41 -1.4(2) . . . . ?
C27 C35 C36 C41 176.94(15) . . . . ?
C35 C36 C37 C38 -175.90(17) . . . . ?
C41 C36 C37 C38 3.8(3) . . . . ?
C36 C37 C38 C39 -1.6(3) . . . . ?
C37 C38 C39 C40 -1.5(3) . . . . ?
C38 C39 C40 C41 2.2(3) . . . . ?
C39 C40 C41 C42 178.43(18) . . . . ?
C39 C40 C41 C36 0.2(3) . . . . ?
C37 C36 C41 C42 178.60(16) . . . . ?
C35 C36 C41 C42 -1.7(2) . . . . ?
C37 C36 C41 C40 -3.1(2) . . . . ?
C35 C36 C41 C40 176.62(16) . . . . ?
C40 C41 C42 C43 -175.09(18) . . . . ?
C36 C41 C42 C43 3.2(3) . . . . ?
C41 C42 C43 C34 -1.5(3) . . . . ?
C35 C34 C43 C42 -1.8(3) . . . . ?
O1 C34 C43 C42 -178.90(16) . . . . ?
C35 C27 N1 C1 -105.37(16) . . . . ?
C28 C27 N1 C1 128.09(16) . . . . ?
C35 C27 N1 P1 38.45(18) . . . . ?
C28 C27 N1 P1 -88.08(16) . . . . ?
C3 C1 N1 C27 42.36(19) . . . . ?
C2 C1 N1 C27 -87.40(18) . . . . ?
C3 C1 N1 P1 -104.92(14) . . . . ?
C2 C1 N1 P1 125.33(14) . . . . ?
C10 C9 N2 P1 109.18(16) . . . . ?
C11 C9 N2 P1 -122.91(14) . . . . ?
C10 C9 N2 P2 -62.48(17) . . . . ?
C11 C9 N2 P2 65.42(17) . . . . ?
C35 C34 O1 P1 53.57(19) . . . . ?
C43 C34 O1 P1 -129.24(15) . . . . ?
C34 O1 P1 N2 -162.42(12) . . . . ?
C34 O1 P1 N1 -52.16(13) . . . . ?
C9 N2 P1 O1 50.35(14) . . . . ?
P2 N2 P1 O1 -138.54(10) . . . . ?
C9 N2 P1 N1 -49.45(15) . . . . ?
P2 N2 P1 N1 121.66(10) . . . . ?
C27 N1 P1 O1 5.68(13) . . . . ?
C1 N1 P1 O1 150.72(11) . . . . ?
C27 N1 P1 N2 105.70(13) . . . . ?
C1 N1 P1 N2 -109.26(12) . . . . ?
C9 N2 P2 C21 125.66(13) . . . . ?
P1 N2 P2 C21 -46.06(12) . . . . ?
C9 N2 P2 C17 -121.38(13) . . . . ?
P1 N2 P2 C17 66.90(12) . . . . ?
C26 C21 P2 N2 -110.71(15) . . . . ?
C22 C21 P2 N2 71.19(17) . . . . ?
C26 C21 P2 C17 134.76(15) . . . . ?
C22 C21 P2 C17 -43.33(18) . . . . ?
C20 C17 P2 N2 -31.42(16) . . . . ?
C18 C17 P2 N2 -156.38(12) . . . . ?
C19 C17 P2 N2 89.48(13) . . . . ?
C20 C17 P2 C21 80.56(16) . . . . ?
C18 C17 P2 C21 -44.40(15) . . . . ?
C19 C17 P2 C21 -158.54(12) . . . . ?
